data_7218629
loop_
_publ_author_name
'Wu, Bo'
'Wang, Zhixin'
'Yang, Hongwei'
'Lin, Qiuhan'
'Ju, Xuehai'
'Lu, Chunxu'
'Cheng, Guangbin'

_publ_section_title
;
 Synthesis and characterization of a new family of energetic salts based
 on guanidinium cation containing furoxanyl functionality
;
_journal_name_full 'RSC Adv.'
_journal_paper_doi 10.1039/C4RA11732H
_journal_year 2014
_chemical_formula_moiety 'C5 H9 N6 O2, C N5 O3'
_chemical_formula_sum 'C6 H9 N11 O5'
_chemical_formula_weight 315.24
_chemical_name_systematic
; 
 ? 
;
_space_group_IT_number 14
_symmetry_cell_setting monoclinic
_symmetry_space_group_name_Hall '-P 2yn'
_symmetry_space_group_name_H-M 'P 1 21/n 1'
_atom_sites_solution_hydrogens geom
_atom_sites_solution_primary direct
_atom_sites_solution_secondary difmap
_audit_creation_method SHELXL-97
_cell_angle_alpha 90.00
_cell_angle_beta 104.761(3)
_cell_angle_gamma 90.00
_cell_formula_units_Z 4
_cell_length_a 11.3383(10)
_cell_length_b 6.2879(5)
_cell_length_c 18.1702(12)
_cell_measurement_reflns_used 2129
_cell_measurement_temperature 173(2)
_cell_measurement_theta_max 25.03
_cell_measurement_theta_min 3.44
_cell_volume 1252.68(17)
_computing_structure_refinement 'SHELXL-97 (Sheldrick, 2008)'
_computing_structure_solution 'SHELXS-97 (Sheldrick, 2008)'
_diffrn_ambient_temperature 173(2)
_diffrn_measured_fraction_theta_full 0.993
_diffrn_measured_fraction_theta_max 0.993
_diffrn_measurement_device_type 'PHOTON 100 CMOS detector'
_diffrn_measurement_method 'omega scan'
_diffrn_radiation_monochromator 'TRIUMPH curved crystal monochromator'
_diffrn_radiation_source 'fine-focus sealed tube'
_diffrn_radiation_type MoK\a
_diffrn_radiation_wavelength 0.71073
_diffrn_reflns_av_R_equivalents 0.0546
_diffrn_reflns_av_sigmaI/netI 0.0498
_diffrn_reflns_limit_h_max 13
_diffrn_reflns_limit_h_min -13
_diffrn_reflns_limit_k_max 7
_diffrn_reflns_limit_k_min -7
_diffrn_reflns_limit_l_max 21
_diffrn_reflns_limit_l_min -21
_diffrn_reflns_number 8397
_diffrn_reflns_theta_full 25.37
_diffrn_reflns_theta_max 25.37
_diffrn_reflns_theta_min 3.44
_exptl_absorpt_coefficient_mu 0.145
_exptl_absorpt_correction_T_max 0.9744
_exptl_absorpt_correction_T_min 0.9566
_exptl_absorpt_correction_type multi-scan
_exptl_absorpt_process_details 'SADABS (Bruker, 2000)'
_exptl_crystal_density_diffrn 1.672
_exptl_crystal_density_method 'not measured'
_exptl_crystal_F_000 648
_exptl_crystal_size_max 0.31
_exptl_crystal_size_mid 0.22
_exptl_crystal_size_min 0.18
_refine_diff_density_max 0.248
_refine_diff_density_min -0.183
_refine_diff_density_rms 0.045
_refine_ls_extinction_method none
_refine_ls_goodness_of_fit_ref 1.033
_refine_ls_hydrogen_treatment constr
_refine_ls_matrix_type full
_refine_ls_number_parameters 200
_refine_ls_number_reflns 2294
_refine_ls_number_restraints 0
_refine_ls_restrained_S_all 1.033
_refine_ls_R_factor_all 0.0796
_refine_ls_R_factor_gt 0.0412
_refine_ls_shift/su_max 0.000
_refine_ls_shift/su_mean 0.000
_refine_ls_structure_factor_coef Fsqd
_refine_ls_weighting_details 'calc w=1/[\s^2^(Fo^2^)+(0.0500P)^2^+0.0000P] where P=(Fo^2^+2Fc^2^)/3'
_refine_ls_weighting_scheme calc
_refine_ls_wR_factor_gt 0.0877
_refine_ls_wR_factor_ref 0.1008
_reflns_number_gt 1567
_reflns_number_total 2294
_reflns_threshold_expression >2sigma(I)
_cod_data_source_file c4ra11732h2.cif
_cod_data_source_block 1
_cod_depositor_comments
;
The following automatic conversions were performed:

'_symmetry_cell_setting' value 'Monoclinic' changed to 'monoclinic'
according to
/usr/data/users/saulius/crontab/automatic-downloads/rss-feeds/RSC/lib/dictionaries/cif_core.dic
dictionary named 'cif_core.dic' version 2.4.2 from 2011-04-26.

Automatic conversion script
Id: cif_fix_values 2827 2014-09-09 07:05:25Z andrius 
;
_cod_original_cell_volume 1252.67(17)
_cod_original_sg_symbol_Hall '-P2yn  '
_cod_original_sg_symbol_H-M 'P2(1)/n  '
_cod_database_code 7218629

loop_
_symmetry_equiv_pos_as_xyz
'x, y, z'
'-x+1/2, y+1/2, -z+1/2'
'-x, -y, -z'
'x-1/2, -y-1/2, z-1/2'

loop_
_atom_site_label
_atom_site_type_symbol
_atom_site_fract_x
_atom_site_fract_y
_atom_site_fract_z
_atom_site_U_iso_or_equiv
_atom_site_adp_type
_atom_site_occupancy
_atom_site_symmetry_multiplicity
_atom_site_calc_flag
_atom_site_refinement_flags
C1 C -0.1696(2) 0.6131(3) 0.18282(12) 0.0231(5) Uani 1 1 d .
C2 C 0.3284(2) 0.6088(3) 0.40033(13) 0.0263(5) Uani 1 1 d .
C3 C 0.32486(19) 0.5252(3) 0.47195(12) 0.0235(5) Uani 1 1 d .
C4 C 0.2953(2) 0.5206(4) 0.32227(13) 0.0421(7) Uani 1 1 d .
H4A H 0.2085 0.5462 0.2990 0.063 Uiso 1 1 calc R
H4B H 0.3113 0.3673 0.3243 0.063 Uiso 1 1 calc R
H4C H 0.3441 0.5900 0.2918 0.063 Uiso 1 1 calc R
C5 C 0.2709(2) 0.3275(3) 0.48930(12) 0.0253(5) Uani 1 1 d .
H5 H 0.2894 0.2741 0.5399 0.030 Uiso 1 1 calc R
C6 C 0.0683(2) -0.0629(3) 0.40068(12) 0.0249(5) Uani 1 1 d .
N1 N -0.26520(16) 0.5908(3) 0.12328(10) 0.0246(4) Uani 1 1 d .
N2 N -0.31441(17) 0.7837(3) 0.12272(10) 0.0267(5) Uani 1 1 d .
N3 N -0.25390(19) 0.9129(3) 0.17728(11) 0.0329(5) Uani 1 1 d .
N4 N -0.15906(18) 0.7994(3) 0.21656(10) 0.0310(5) Uani 1 1 d .
N5 N -0.08512(18) 0.4433(3) 0.21070(10) 0.0291(5) Uani 1 1 d .
N6 N 0.37727(18) 0.8003(3) 0.41382(11) 0.0321(5) Uani 1 1 d .
N7 N 0.37426(17) 0.6543(3) 0.52783(10) 0.0322(5) Uani 1 1 d .
N8 N 0.19821(16) 0.2272(3) 0.43536(9) 0.0220(4) Uani 1 1 d .
N9 N 0.14876(16) 0.0444(3) 0.45520(10) 0.0249(4) Uani 1 1 d .
H9 H 0.1691 -0.0019 0.5025 0.030 Uiso 1 1 calc R
N10 N 0.02383(18) -0.2425(3) 0.41980(11) 0.0341(5) Uani 1 1 d .
H10A H -0.0274 -0.3180 0.3851 0.041 Uiso 1 1 calc R
H10B H 0.0454 -0.2868 0.4673 0.041 Uiso 1 1 calc R
N11 N 0.03916(17) 0.0105(3) 0.33072(10) 0.0299(5) Uani 1 1 d .
H11A H -0.0118 -0.0608 0.2945 0.036 Uiso 1 1 calc R
H11B H 0.0706 0.1310 0.3200 0.036 Uiso 1 1 calc R
O1 O -0.41083(15) 0.8410(3) 0.07429(9) 0.0404(5) Uani 1 1 d .
O2 O -0.00411(15) 0.4778(3) 0.26880(9) 0.0385(4) Uani 1 1 d .
O3 O -0.09980(16) 0.2755(3) 0.17604(9) 0.0404(5) Uani 1 1 d .
O4 O 0.40983(15) 0.8325(2) 0.49586(9) 0.0375(4) Uani 1 1 d .
O5 O 0.39780(17) 0.9474(3) 0.37396(10) 0.0460(5) Uani 1 1 d .

loop_
_atom_site_aniso_label
_atom_site_aniso_U_11
_atom_site_aniso_U_22
_atom_site_aniso_U_33
_atom_site_aniso_U_23
_atom_site_aniso_U_13
_atom_site_aniso_U_12
C1 0.0292(13) 0.0215(12) 0.0193(11) -0.0010(10) 0.0076(10) -0.0065(10)
C2 0.0238(12) 0.0278(13) 0.0287(12) -0.0035(10) 0.0093(10) -0.0030(10)
C3 0.0198(12) 0.0253(12) 0.0246(12) -0.0025(10) 0.0040(9) -0.0008(10)
C4 0.0507(17) 0.0488(16) 0.0280(13) -0.0042(12) 0.0122(12) -0.0152(13)
C5 0.0278(13) 0.0257(12) 0.0208(12) 0.0000(10) 0.0029(10) -0.0006(10)
C6 0.0254(13) 0.0218(12) 0.0279(12) -0.0012(11) 0.0073(10) 0.0006(10)
N1 0.0264(11) 0.0224(10) 0.0244(10) -0.0031(8) 0.0056(8) -0.0009(8)
N2 0.0252(11) 0.0279(11) 0.0266(10) -0.0005(9) 0.0062(9) 0.0024(9)
N3 0.0379(13) 0.0286(11) 0.0332(11) -0.0110(10) 0.0107(10) -0.0043(10)
N4 0.0358(12) 0.0304(11) 0.0265(10) -0.0040(9) 0.0075(9) -0.0050(9)
N5 0.0316(12) 0.0306(12) 0.0250(11) 0.0052(10) 0.0068(9) -0.0059(9)
N6 0.0328(12) 0.0326(12) 0.0349(12) -0.0026(10) 0.0157(10) -0.0053(10)
N7 0.0363(12) 0.0306(12) 0.0296(11) -0.0046(9) 0.0083(9) -0.0106(9)
N8 0.0250(11) 0.0177(9) 0.0227(10) 0.0013(8) 0.0052(8) -0.0017(8)
N9 0.0307(11) 0.0210(10) 0.0200(9) 0.0043(8) 0.0008(8) -0.0033(8)
N10 0.0430(13) 0.0250(11) 0.0328(11) 0.0000(9) 0.0070(10) -0.0098(9)
N11 0.0367(12) 0.0285(11) 0.0213(10) -0.0032(8) 0.0017(8) -0.0109(9)
O1 0.0356(11) 0.0449(11) 0.0361(10) 0.0027(8) 0.0006(8) 0.0116(8)
O2 0.0332(10) 0.0516(11) 0.0254(9) 0.0012(8) -0.0024(8) -0.0033(8)
O3 0.0457(11) 0.0240(9) 0.0462(11) -0.0015(8) 0.0022(9) -0.0022(8)
O4 0.0436(11) 0.0328(10) 0.0387(10) -0.0116(8) 0.0152(8) -0.0168(8)
O5 0.0546(12) 0.0370(10) 0.0539(11) 0.0056(9) 0.0275(10) -0.0126(9)

loop_
_atom_type_symbol
_atom_type_description
_atom_type_scat_dispersion_real
_atom_type_scat_dispersion_imag
_atom_type_scat_source
C C 0.0033 0.0016 'International Tables Vol C Tables 4.2.6.8 and 6.1.1.4'
H H 0.0000 0.0000 'International Tables Vol C Tables 4.2.6.8 and 6.1.1.4'
N N 0.0061 0.0033 'International Tables Vol C Tables 4.2.6.8 and 6.1.1.4'
O O 0.0106 0.0060 'International Tables Vol C Tables 4.2.6.8 and 6.1.1.4'

loop_
_geom_angle_atom_site_label_1
_geom_angle_atom_site_label_2
_geom_angle_atom_site_label_3
_geom_angle
N4 C1 N1 115.61(19)
N4 C1 N5 121.63(19)
N1 C1 N5 122.72(18)
N6 C2 C3 106.08(19)
N6 C2 C4 120.8(2)
C3 C2 C4 133.1(2)
N7 C3 C2 112.11(19)
N7 C3 C5 118.82(19)
C2 C3 C5 129.0(2)
C2 C4 H4A 109.5
C2 C4 H4B 109.5
H4A C4 H4B 109.5
C2 C4 H4C 109.5
H4A C4 H4C 109.5
H4B C4 H4C 109.5
N8 C5 C3 118.8(2)
N8 C5 H5 120.6
C3 C5 H5 120.6
N11 C6 N10 122.5(2)
N11 C6 N9 119.53(19)
N10 C6 N9 118.0(2)
C1 N1 N2 99.40(16)
O1 N2 N3 122.23(18)
O1 N2 N1 123.28(18)
N3 N2 N1 114.48(18)
N2 N3 N4 105.35(17)
C1 N4 N3 105.16(18)
O3 N5 O2 124.8(2)
O3 N5 C1 118.03(18)
O2 N5 C1 117.17(19)
O5 N6 C2 135.0(2)
O5 N6 O4 117.41(17)
C2 N6 O4 107.56(17)
C3 N7 O4 107.00(17)
C5 N8 N9 116.19(17)
C6 N9 N8 118.33(17)
C6 N9 H9 120.8
N8 N9 H9 120.8
C6 N10 H10A 120.0
C6 N10 H10B 120.0
H10A N10 H10B 120.0
C6 N11 H11A 120.0
C6 N11 H11B 120.0
H11A N11 H11B 120.0
N7 O4 N6 107.17(14)

loop_
_geom_bond_atom_site_label_1
_geom_bond_atom_site_label_2
_geom_bond_distance
C1 N4 1.314(3)
C1 N1 1.329(3)
C1 N5 1.438(3)
C2 N6 1.322(3)
C2 C3 1.414(3)
C2 C4 1.479(3)
C3 N7 1.309(3)
C3 C5 1.455(3)
C4 H4A 0.9800
C4 H4B 0.9800
C4 H4C 0.9800
C5 N8 1.275(3)
C5 H5 0.9500
C6 N11 1.313(3)
C6 N10 1.319(3)
C6 N9 1.345(3)
N1 N2 1.334(2)
N2 O1 1.269(2)
N2 N3 1.329(2)
N3 N4 1.335(3)
N5 O3 1.219(2)
N5 O2 1.229(2)
N6 O5 1.233(2)
N6 O4 1.456(2)
N7 O4 1.370(2)
N8 N9 1.367(2)
N9 H9 0.8800
N10 H10A 0.8800
N10 H10B 0.8800
N11 H11A 0.8800
N11 H11B 0.8800

loop_
_geom_torsion_atom_site_label_1
_geom_torsion_atom_site_label_2
_geom_torsion_atom_site_label_3
_geom_torsion_atom_site_label_4
_geom_torsion
N6 C2 C3 N7 -2.8(3)
C4 C2 C3 N7 174.0(2)
N6 C2 C3 C5 174.4(2)
C4 C2 C3 C5 -8.8(4)
N7 C3 C5 N8 163.4(2)
C2 C3 C5 N8 -13.6(3)
N4 C1 N1 N2 0.0(2)
N5 C1 N1 N2 177.93(18)
C1 N1 N2 O1 179.92(19)
C1 N1 N2 N3 0.1(2)
O1 N2 N3 N4 -179.99(18)
N1 N2 N3 N4 -0.1(2)
N1 C1 N4 N3 -0.1(2)
N5 C1 N4 N3 -178.03(18)
N2 N3 N4 C1 0.1(2)
N4 C1 N5 O3 -179.22(19)
N1 C1 N5 O3 3.0(3)
N4 C1 N5 O2 1.9(3)
N1 C1 N5 O2 -175.88(19)
C3 C2 N6 O5 -176.3(2)
C4 C2 N6 O5 6.4(4)
C3 C2 N6 O4 2.6(2)
C4 C2 N6 O4 -174.7(2)
C2 C3 N7 O4 1.7(3)
C5 C3 N7 O4 -175.78(18)
C3 C5 N8 N9 -178.98(18)
N11 C6 N9 N8 -0.4(3)
N10 C6 N9 N8 177.96(18)
C5 N8 N9 C6 177.71(19)
C3 N7 O4 N6 -0.1(2)
O5 N6 O4 N7 177.40(18)
C2 N6 O4 N7 -1.7(2)
